data_7247537
loop_
_publ_author_name
'Barton, Benita'
'Caira, Mino R.'
'Trollip, Danica B.'
'Hosten, Eric C.'

_publ_section_title
;
 The behaviour of tricyclic fused host systems comprising seven-membered
 B-rings in mixed pyridines
;
_journal_issue 45
_journal_name_full CrystEngComm
_journal_page_first 6317
_journal_page_last 6328
_journal_paper_doi 10.1039/D3CE00811H
_journal_volume 25
_journal_year 2023
_chemical_formula_moiety 'C44 H40 N2, 2(C5 H5 N)'
_chemical_formula_sum 'C54 H50 N4'
_chemical_formula_weight 754.98
_chemical_melting_point 349.65
_chemical_name_systematic
;
N,N'-Bis(5-phenyl-10,11-dihydro-5-dibenzo[a,d]cycloheptenyl)ethylenediamine
;
_space_group_crystal_system triclinic
_space_group_IT_number 2
_space_group_name_Hall '-P 1'
_space_group_name_H-M_alt 'P -1'
_atom_sites_solution_hydrogens mixed
_atom_sites_solution_primary dual
_atom_sites_solution_secondary difmap
_audit_creation_method SHELXL-2018/3
_audit_update_record
;
2023-02-10 deposited with the CCDC.	2023-10-20 downloaded from the CCDC.
;
_cell_angle_alpha 75.212(3)
_cell_angle_beta 76.005(3)
_cell_angle_gamma 66.684(3)
_cell_formula_units_Z 1
_cell_length_a 8.9716(5)
_cell_length_b 9.2886(5)
_cell_length_c 13.8221(8)
_cell_measurement_reflns_used 9903
_cell_measurement_temperature 296(2)
_cell_measurement_theta_max 28.19
_cell_measurement_theta_min 2.43
_cell_volume 1009.80(10)
_computing_cell_refinement 'APEX2 v2011.4-1 (Bruker AXS)'
_computing_data_collection 'Bruker Instrument Service v2011.4.0.0'
_computing_data_reduction 'SAINT V7.68A (Bruker AXS, 2009)'
_computing_molecular_graphics 'Ortep-3 for Windows (Farrugia, 2012)'
_computing_publication_material 'PLATON (Spek, 2009) and MERCURY (Macrae, 2008)'
_computing_structure_refinement 'SHELXL-2018/3 (Sheldrick, 2015) and ShelXle (H\"ubschle, 2011)'
_computing_structure_solution 'SHELXT-2018/2 (Sheldrick, 2015)'
_diffrn_ambient_temperature 296(2)
_diffrn_detector_area_resol_mean 8.3333
_diffrn_measured_fraction_theta_full 0.995
_diffrn_measured_fraction_theta_max 0.987
_diffrn_measurement_device_type 'Bruker APEX-II CCD'
_diffrn_measurement_method '\f and \w scans'
_diffrn_radiation_monochromator graphite
_diffrn_radiation_source 'sealed tube'
_diffrn_radiation_type MoK\a
_diffrn_radiation_wavelength 0.71073
_diffrn_reflns_av_R_equivalents 0.0311
_diffrn_reflns_av_unetI/netI 0.0272
_diffrn_reflns_Laue_measured_fraction_full 0.995
_diffrn_reflns_Laue_measured_fraction_max 0.987
_diffrn_reflns_limit_h_max 11
_diffrn_reflns_limit_h_min -11
_diffrn_reflns_limit_k_max 12
_diffrn_reflns_limit_k_min -11
_diffrn_reflns_limit_l_max 18
_diffrn_reflns_limit_l_min 0
_diffrn_reflns_number 40261
_diffrn_reflns_point_group_measured_fraction_full 0.995
_diffrn_reflns_point_group_measured_fraction_max 0.987
_diffrn_reflns_theta_full 25.242
_diffrn_reflns_theta_max 28.360
_diffrn_reflns_theta_min 2.427
_exptl_absorpt_coefficient_mu 0.072
_exptl_absorpt_correction_T_max 0.745684
_exptl_absorpt_correction_T_min 0.676861
_exptl_absorpt_correction_type multi-scan
_exptl_absorpt_process_details 'TWINABS-2012/1 (Bruker AXS)'
_exptl_crystal_colour colourless
_exptl_crystal_density_diffrn 1.242
_exptl_crystal_density_method 'not measured'
_exptl_crystal_description block
_exptl_crystal_F_000 402
_exptl_crystal_recrystallization_method 'Re-crystallisation from solvent: pyridine'
_exptl_crystal_size_max 0.951
_exptl_crystal_size_mid 0.426
_exptl_crystal_size_min 0.076
_refine_diff_density_max 0.226
_refine_diff_density_min -0.185
_refine_diff_density_rms 0.035
_refine_ls_extinction_coef 0.014(3)
_refine_ls_extinction_expression Fc^*^=kFc[1+0.001xFc^2^\l^3^/sin(2\q)]^-1/4^
_refine_ls_extinction_method 'SHELXL-2018/3 (Sheldrick 2018)'
_refine_ls_goodness_of_fit_ref 1.047
_refine_ls_hydrogen_treatment mixed
_refine_ls_matrix_type full
_refine_ls_number_parameters 268
_refine_ls_number_reflns 5002
_refine_ls_number_restraints 0
_refine_ls_restrained_S_all 1.047
_refine_ls_R_factor_all 0.0580
_refine_ls_R_factor_gt 0.0406
_refine_ls_shift/su_max 0.000
_refine_ls_shift/su_mean 0.000
_refine_ls_structure_factor_coef Fsqd
_refine_ls_weighting_details 'w=1/[\s^2^(Fo^2^)+(0.0319P)^2^+0.2684P] where P=(Fo^2^+2Fc^2^)/3'
_refine_ls_weighting_scheme calc
_refine_ls_wR_factor_gt 0.0875
_refine_ls_wR_factor_ref 0.0974
_reflns_Friedel_coverage 0.000
_reflns_number_gt 4112
_reflns_number_total 5002
_reflns_threshold_expression 'I > 2\s(I)'
_cod_data_source_file d3ce00811h2.cif
_cod_data_source_block ma171_tw
_cod_depositor_comments 'Adding full bibliography for 7247536--7247540.cif.'
_cod_database_code 7247537
_shelx_shelxl_version_number 2018/3
_shelx_space_group_comment
;
The symmetry employed for this shelxl refinement is uniquely defined
by the following loop, which should always be used as a source of
symmetry information in preference to the above space-group names.
They are only intended as comments.
;
_shelx_estimated_absorpt_t_min 0.934
_shelx_estimated_absorpt_t_max 0.995

loop_
_space_group_symop_operation_xyz
'x, y, z'
'-x, -y, -z'

loop_
_atom_site_label
_atom_site_type_symbol
_atom_site_fract_x
_atom_site_fract_y
_atom_site_fract_z
_atom_site_U_iso_or_equiv
_atom_site_adp_type
_atom_site_occupancy
_atom_site_site_symmetry_order
_atom_site_calc_flag
_atom_site_refinement_flags_posn
_atom_site_refinement_flags_adp
_atom_site_refinement_flags_occupancy
_atom_site_disorder_assembly
_atom_site_disorder_group
N1 N 0.62730(16) 0.56258(16) 0.37990(9) 0.0281(3) Uani 1 1 d . . . . .
N4 N -0.0156(2) 0.3316(2) 0.44353(15) 0.0608(5) Uani 1 1 d . . . . .
C1 C 0.62479(17) 0.59340(17) 0.26912(10) 0.0254(3) Uani 1 1 d . . . . .
C2 C 0.5099(2) 0.4912(2) 0.44532(11) 0.0300(3) Uani 1 1 d . . . . .
H2A H 0.548581 0.379183 0.441313 0.036 Uiso 1 1 calc R U . . .
H2B H 0.404225 0.543170 0.422069 0.036 Uiso 1 1 calc R U . . .
C3 C 0.7157(2) 0.6178(2) 0.04334(12) 0.0399(4) Uani 1 1 d . . . . .
H3A H 0.728663 0.506091 0.063313 0.048 Uiso 1 1 calc R U . . .
H3B H 0.764160 0.634425 -0.027466 0.048 Uiso 1 1 calc R U . . .
C4 C 0.5312(2) 0.7163(2) 0.05217(13) 0.0432(4) Uani 1 1 d . . . . .
H4A H 0.514237 0.795296 -0.009380 0.052 Uiso 1 1 calc R U . . .
H4B H 0.475187 0.645470 0.052904 0.052 Uiso 1 1 calc R U . . .
C11 C 0.77677(18) 0.63506(18) 0.21084(11) 0.0287(3) Uani 1 1 d . . . . .
C12 C 0.8127(2) 0.6514(2) 0.10417(12) 0.0338(4) Uani 1 1 d . . . . .
C13 C 0.9443(2) 0.7000(2) 0.05368(14) 0.0445(4) Uani 1 1 d . . . . .
H13 H 0.969772 0.709863 -0.016472 0.053 Uiso 1 1 calc R U . . .
C14 C 1.0377(2) 0.7337(2) 0.10437(15) 0.0497(5) Uani 1 1 d . . . . .
H14 H 1.125090 0.765275 0.068766 0.060 Uiso 1 1 calc R U . . .
C15 C 1.0008(2) 0.7202(2) 0.20821(15) 0.0444(4) Uani 1 1 d . . . . .
H15 H 1.062551 0.743677 0.243067 0.053 Uiso 1 1 calc R U . . .
C16 C 0.8711(2) 0.6715(2) 0.26060(12) 0.0356(4) Uani 1 1 d . . . . .
H16 H 0.846672 0.663114 0.330688 0.043 Uiso 1 1 calc R U . . .
C21 C 0.47951(18) 0.74759(18) 0.24052(11) 0.0275(3) Uani 1 1 d . . . . .
C22 C 0.44467(19) 0.80277(19) 0.14066(12) 0.0327(3) Uani 1 1 d . . . . .
C23 C 0.3205(2) 0.9499(2) 0.11935(14) 0.0414(4) Uani 1 1 d . . . . .
H23 H 0.296026 0.986764 0.053796 0.050 Uiso 1 1 calc R U . . .
C24 C 0.2328(2) 1.0427(2) 0.19250(16) 0.0455(5) Uani 1 1 d . . . . .
H24 H 0.149539 1.139711 0.176419 0.055 Uiso 1 1 calc R U . . .
C25 C 0.2694(2) 0.9904(2) 0.28902(15) 0.0420(4) Uani 1 1 d . . . . .
H25 H 0.211773 1.052515 0.338658 0.050 Uiso 1 1 calc R U . . .
C26 C 0.3924(2) 0.84514(19) 0.31241(12) 0.0338(3) Uani 1 1 d . . . . .
H26 H 0.417632 0.811689 0.377816 0.041 Uiso 1 1 calc R U . . .
C31 C 0.6211(2) 0.44480(18) 0.24199(11) 0.0296(3) Uani 1 1 d . . . . .
C32 C 0.4774(2) 0.4336(2) 0.22940(13) 0.0383(4) Uani 1 1 d . . . . .
H32 H 0.379682 0.520598 0.234128 0.046 Uiso 1 1 calc R U . . .
C33 C 0.4778(3) 0.2941(3) 0.20983(15) 0.0507(5) Uani 1 1 d . . . . .
H33 H 0.380485 0.288380 0.201678 0.061 Uiso 1 1 calc R U . . .
C34 C 0.6212(3) 0.1645(2) 0.20245(16) 0.0553(5) Uani 1 1 d . . . . .
H34 H 0.621269 0.071493 0.188784 0.066 Uiso 1 1 calc R U . . .
C35 C 0.7645(3) 0.1731(2) 0.21538(15) 0.0501(5) Uani 1 1 d . . . . .
H35 H 0.862027 0.085929 0.209818 0.060 Uiso 1 1 calc R U . . .
C36 C 0.7640(2) 0.3111(2) 0.23666(13) 0.0396(4) Uani 1 1 d . . . . .
H36 H 0.860856 0.314355 0.247566 0.048 Uiso 1 1 calc R U . . .
C41 C 0.1324(3) 0.3423(3) 0.42189(18) 0.0592(6) Uani 1 1 d . . . . .
H41 H 0.147355 0.428389 0.374146 0.071 Uiso 1 1 calc R U . . .
C42 C 0.2640(3) 0.2346(3) 0.46555(19) 0.0626(6) Uani 1 1 d . . . . .
H42 H 0.365942 0.246320 0.446790 0.075 Uiso 1 1 calc R U . . .
C43 C 0.2437(3) 0.1093(3) 0.53717(18) 0.0624(6) Uani 1 1 d . . . . .
H43 H 0.330962 0.034563 0.568721 0.075 Uiso 1 1 calc R U . . .
C44 C 0.0920(3) 0.0961(3) 0.56148(17) 0.0643(6) Uani 1 1 d . . . . .
H44 H 0.073508 0.012044 0.609711 0.077 Uiso 1 1 calc R U . . .
C45 C -0.0315(3) 0.2096(3) 0.51312(18) 0.0631(6) Uani 1 1 d . . . . .
H45 H -0.134491 0.200109 0.530518 0.076 Uiso 1 1 calc R U . . .
H1 H 0.728(2) 0.500(2) 0.3903(13) 0.034(5) Uiso 1 1 d . . . . .

loop_
_atom_site_aniso_label
_atom_site_aniso_U_11
_atom_site_aniso_U_22
_atom_site_aniso_U_33
_atom_site_aniso_U_23
_atom_site_aniso_U_13
_atom_site_aniso_U_12
N1 0.0287(6) 0.0350(7) 0.0199(6) -0.0014(5) -0.0026(5) -0.0133(6)
N4 0.0504(10) 0.0522(10) 0.0673(12) -0.0045(9) -0.0016(9) -0.0137(8)
C1 0.0268(7) 0.0278(7) 0.0193(6) -0.0031(5) -0.0010(5) -0.0096(6)
C2 0.0355(8) 0.0352(8) 0.0214(7) -0.0029(6) -0.0018(6) -0.0177(7)
C3 0.0422(9) 0.0464(10) 0.0232(7) -0.0059(7) 0.0019(7) -0.0121(8)
C4 0.0448(10) 0.0499(10) 0.0286(8) -0.0072(7) -0.0098(7) -0.0080(8)
C11 0.0270(7) 0.0261(7) 0.0266(7) -0.0027(6) 0.0008(6) -0.0071(6)
C12 0.0308(7) 0.0326(8) 0.0283(8) -0.0031(6) 0.0009(6) -0.0059(6)
C13 0.0377(9) 0.0500(11) 0.0322(8) -0.0006(8) 0.0069(7) -0.0127(8)
C14 0.0359(9) 0.0543(11) 0.0521(11) -0.0012(9) 0.0066(8) -0.0219(8)
C15 0.0369(9) 0.0461(10) 0.0516(11) -0.0072(9) -0.0040(8) -0.0190(8)
C16 0.0351(8) 0.0382(9) 0.0319(8) -0.0056(7) -0.0012(7) -0.0141(7)
C21 0.0272(7) 0.0279(7) 0.0261(7) -0.0027(6) -0.0011(6) -0.0116(6)
C22 0.0315(8) 0.0342(8) 0.0295(8) -0.0025(6) -0.0044(6) -0.0107(7)
C23 0.0375(9) 0.0410(9) 0.0387(9) 0.0034(8) -0.0106(7) -0.0107(7)
C24 0.0377(9) 0.0301(9) 0.0563(12) -0.0016(8) -0.0071(8) -0.0032(7)
C25 0.0404(9) 0.0334(9) 0.0460(10) -0.0116(8) 0.0028(8) -0.0097(7)
C26 0.0369(8) 0.0352(8) 0.0282(8) -0.0062(6) 0.0022(6) -0.0156(7)
C31 0.0358(8) 0.0302(8) 0.0209(6) -0.0024(6) -0.0030(6) -0.0120(6)
C32 0.0397(9) 0.0435(10) 0.0344(8) -0.0093(7) -0.0044(7) -0.0171(8)
C33 0.0607(12) 0.0593(12) 0.0459(11) -0.0118(9) -0.0101(9) -0.0334(11)
C34 0.0881(16) 0.0431(11) 0.0448(11) -0.0093(9) -0.0140(11) -0.0308(11)
C35 0.0641(12) 0.0313(9) 0.0475(11) -0.0078(8) -0.0126(9) -0.0066(9)
C36 0.0426(9) 0.0339(9) 0.0382(9) -0.0056(7) -0.0086(7) -0.0087(7)
C41 0.0650(14) 0.0457(12) 0.0657(14) -0.0053(10) -0.0038(11) -0.0252(11)
C42 0.0576(13) 0.0741(16) 0.0718(15) -0.0198(13) -0.0078(11) -0.0369(12)
C43 0.0636(14) 0.0712(15) 0.0561(13) -0.0085(11) -0.0238(11) -0.0211(12)
C44 0.0721(15) 0.0668(15) 0.0494(12) 0.0058(11) -0.0092(11) -0.0299(12)
C45 0.0501(12) 0.0677(15) 0.0641(14) -0.0026(12) 0.0029(10) -0.0259(11)

loop_
_atom_type_symbol
_atom_type_description
_atom_type_scat_dispersion_real
_atom_type_scat_dispersion_imag
_atom_type_scat_source
C C 0.0033 0.0016 'International Tables Vol C Tables 4.2.6.8 and 6.1.1.4'
H H 0.0000 0.0000 'International Tables Vol C Tables 4.2.6.8 and 6.1.1.4'
N N 0.0061 0.0033 'International Tables Vol C Tables 4.2.6.8 and 6.1.1.4'

loop_
_geom_angle_atom_site_label_1
_geom_angle_atom_site_label_2
_geom_angle_atom_site_label_3
_geom_angle
_geom_angle_site_symmetry_1
_geom_angle_site_symmetry_3
_geom_angle_publ_flag
C2 N1 C1 115.90(12) . . ?
C2 N1 H1 109.6(12) . . ?
C1 N1 H1 107.6(12) . . ?
C45 N4 C41 115.8(2) . . ?
N1 C1 C31 108.24(11) . . ?
N1 C1 C11 109.15(12) . . ?
C31 C1 C11 112.27(12) . . ?
N1 C1 C21 109.83(11) . . ?
C31 C1 C21 114.11(12) . . ?
C11 C1 C21 103.10(11) . . ?
N1 C2 C2 110.52(16) . 2_666 ?
N1 C2 H2A 109.5 . . ?
C2 C2 H2A 109.5 2_666 . ?
N1 C2 H2B 109.5 . . ?
C2 C2 H2B 109.5 2_666 . ?
H2A C2 H2B 108.1 . . ?
C12 C3 C4 116.99(14) . . ?
C12 C3 H3A 108.1 . . ?
C4 C3 H3A 108.1 . . ?
C12 C3 H3B 108.1 . . ?
C4 C3 H3B 108.1 . . ?
H3A C3 H3B 107.3 . . ?
C22 C4 C3 119.95(15) . . ?
C22 C4 H4A 107.3 . . ?
C3 C4 H4A 107.3 . . ?
C22 C4 H4B 107.3 . . ?
C3 C4 H4B 107.3 . . ?
H4A C4 H4B 106.9 . . ?
C16 C11 C12 118.78(14) . . ?
C16 C11 C1 120.95(13) . . ?
C12 C11 C1 120.00(14) . . ?
C13 C12 C11 118.26(17) . . ?
C13 C12 C3 118.98(15) . . ?
C11 C12 C3 122.76(15) . . ?
C14 C13 C12 122.13(17) . . ?
C14 C13 H13 118.9 . . ?
C12 C13 H13 118.9 . . ?
C13 C14 C15 119.51(17) . . ?
C13 C14 H14 120.2 . . ?
C15 C14 H14 120.2 . . ?
C14 C15 C16 119.72(18) . . ?
C14 C15 H15 120.1 . . ?
C16 C15 H15 120.1 . . ?
C15 C16 C11 121.58(15) . . ?
C15 C16 H16 119.2 . . ?
C11 C16 H16 119.2 . . ?
C26 C21 C22 118.49(14) . . ?
C26 C21 C1 119.06(13) . . ?
C22 C21 C1 122.00(13) . . ?
C23 C22 C21 118.39(15) . . ?
C23 C22 C4 115.84(15) . . ?
C21 C22 C4 125.76(14) . . ?
C24 C23 C22 122.08(17) . . ?
C24 C23 H23 119.0 . . ?
C22 C23 H23 119.0 . . ?
C25 C24 C23 119.43(17) . . ?
C25 C24 H24 120.3 . . ?
C23 C24 H24 120.3 . . ?
C24 C25 C26 119.83(17) . . ?
C24 C25 H25 120.1 . . ?
C26 C25 H25 120.1 . . ?
C25 C26 C21 121.73(16) . . ?
C25 C26 H26 119.1 . . ?
C21 C26 H26 119.1 . . ?
C32 C31 C36 117.92(15) . . ?
C32 C31 C1 122.61(14) . . ?
C36 C31 C1 119.32(14) . . ?
C33 C32 C31 120.85(17) . . ?
C33 C32 H32 119.6 . . ?
C31 C32 H32 119.6 . . ?
C34 C33 C32 120.32(19) . . ?
C34 C33 H33 119.8 . . ?
C32 C33 H33 119.8 . . ?
C33 C34 C35 119.66(18) . . ?
C33 C34 H34 120.2 . . ?
C35 C34 H34 120.2 . . ?
C34 C35 C36 120.16(19) . . ?
C34 C35 H35 119.9 . . ?
C36 C35 H35 119.9 . . ?
C35 C36 C31 121.05(18) . . ?
C35 C36 H36 119.5 . . ?
C31 C36 H36 119.5 . . ?
N4 C41 C42 123.9(2) . . ?
N4 C41 H41 118.1 . . ?
C42 C41 H41 118.1 . . ?
C43 C42 C41 118.9(2) . . ?
C43 C42 H42 120.5 . . ?
C41 C42 H42 120.5 . . ?
C42 C43 C44 118.4(2) . . ?
C42 C43 H43 120.8 . . ?
C44 C43 H43 120.8 . . ?
C45 C44 C43 118.2(2) . . ?
C45 C44 H44 120.9 . . ?
C43 C44 H44 120.9 . . ?
N4 C45 C44 124.8(2) . . ?
N4 C45 H45 117.6 . . ?
C44 C45 H45 117.6 . . ?

loop_
_geom_bond_atom_site_label_1
_geom_bond_atom_site_label_2
_geom_bond_distance
_geom_bond_site_symmetry_2
_geom_bond_publ_flag
N1 C2 1.4671(19) . ?
N1 C1 1.4883(18) . ?
N1 H1 0.886(19) . ?
N4 C45 1.318(3) . ?
N4 C41 1.327(3) . ?
C1 C31 1.534(2) . ?
C1 C11 1.544(2) . ?
C1 C21 1.546(2) . ?
C2 C2 1.522(3) 2_666 ?
C2 H2A 0.9700 . ?
C2 H2B 0.9700 . ?
C3 C12 1.504(3) . ?
C3 C4 1.534(2) . ?
C3 H3A 0.9700 . ?
C3 H3B 0.9700 . ?
C4 C22 1.514(2) . ?
C4 H4A 0.9700 . ?
C4 H4B 0.9700 . ?
C11 C16 1.390(2) . ?
C11 C12 1.413(2) . ?
C12 C13 1.396(2) . ?
C13 C14 1.376(3) . ?
C13 H13 0.9300 . ?
C14 C15 1.377(3) . ?
C14 H14 0.9300 . ?
C15 C16 1.387(2) . ?
C15 H15 0.9300 . ?
C16 H16 0.9300 . ?
C21 C26 1.394(2) . ?
C21 C22 1.409(2) . ?
C22 C23 1.394(2) . ?
C23 C24 1.381(3) . ?
C23 H23 0.9300 . ?
C24 C25 1.371(3) . ?
C24 H24 0.9300 . ?
C25 C26 1.384(2) . ?
C25 H25 0.9300 . ?
C26 H26 0.9300 . ?
C31 C32 1.388(2) . ?
C31 C36 1.390(2) . ?
C32 C33 1.388(3) . ?
C32 H32 0.9300 . ?
C33 C34 1.374(3) . ?
C33 H33 0.9300 . ?
C34 C35 1.375(3) . ?
C34 H34 0.9300 . ?
C35 C36 1.385(3) . ?
C35 H35 0.9300 . ?
C36 H36 0.9300 . ?
C41 C42 1.364(3) . ?
C41 H41 0.9300 . ?
C42 C43 1.364(3) . ?
C42 H42 0.9300 . ?
C43 C44 1.368(3) . ?
C43 H43 0.9300 . ?
C44 C45 1.364(3) . ?
C44 H44 0.9300 . ?
C45 H45 0.9300 . ?

loop_
_geom_hbond_atom_site_label_D
_geom_hbond_atom_site_label_H
_geom_hbond_atom_site_label_A
_geom_hbond_distance_DH
_geom_hbond_distance_HA
_geom_hbond_distance_DA
_geom_hbond_angle_DHA
_geom_hbond_site_symmetry_A
_geom_hbond_publ_flag
N1 H1 N4 0.886(19) 2.38(2) 3.255(2) 171.8(16) 1_655 yes
C16 H16 N1 0.93 2.39 2.772(2) 105 . yes
C26 H26 N1 0.93 2.33 2.743(2) 106 . yes

loop_
_geom_torsion_atom_site_label_1
_geom_torsion_atom_site_label_2
_geom_torsion_atom_site_label_3
_geom_torsion_atom_site_label_4
_geom_torsion
_geom_torsion_site_symmetry_1
_geom_torsion_site_symmetry_2
_geom_torsion_site_symmetry_3
_geom_torsion_site_symmetry_4
_geom_torsion_publ_flag
C2 N1 C1 C31 -46.00(17) . . . . ?
C2 N1 C1 C11 -168.47(12) . . . . ?
C2 N1 C1 C21 79.18(16) . . . . ?
C1 N1 C2 C2 -164.03(16) . . . 2_666 ?
C12 C3 C4 C22 -18.3(2) . . . . ?
N1 C1 C11 C16 -13.35(19) . . . . ?
C31 C1 C11 C16 -133.37(15) . . . . ?
C21 C1 C11 C16 103.36(15) . . . . ?
N1 C1 C11 C12 172.68(14) . . . . ?
C31 C1 C11 C12 52.67(18) . . . . ?
C21 C1 C11 C12 -70.60(16) . . . . ?
C16 C11 C12 C13 1.5(2) . . . . ?
C1 C11 C12 C13 175.60(15) . . . . ?
C16 C11 C12 C3 -178.81(15) . . . . ?
C1 C11 C12 C3 -4.7(2) . . . . ?
C4 C3 C12 C13 -121.02(18) . . . . ?
C4 C3 C12 C11 59.3(2) . . . . ?
C11 C12 C13 C14 -0.7(3) . . . . ?
C3 C12 C13 C14 179.57(17) . . . . ?
C12 C13 C14 C15 -0.3(3) . . . . ?
C13 C14 C15 C16 0.6(3) . . . . ?
C14 C15 C16 C11 0.2(3) . . . . ?
C12 C11 C16 C15 -1.3(2) . . . . ?
C1 C11 C16 C15 -175.32(15) . . . . ?
N1 C1 C21 C26 9.84(18) . . . . ?
C31 C1 C21 C26 131.57(14) . . . . ?
C11 C1 C21 C26 -106.39(15) . . . . ?
N1 C1 C21 C22 -178.01(14) . . . . ?
C31 C1 C21 C22 -56.28(18) . . . . ?
C11 C1 C21 C22 65.76(17) . . . . ?
C26 C21 C22 C23 -2.3(2) . . . . ?
C1 C21 C22 C23 -174.47(14) . . . . ?
C26 C21 C22 C4 177.47(17) . . . . ?
C1 C21 C22 C4 5.3(2) . . . . ?
C3 C4 C22 C23 144.22(17) . . . . ?
C3 C4 C22 C21 -35.5(3) . . . . ?
C21 C22 C23 C24 0.6(3) . . . . ?
C4 C22 C23 C24 -179.18(18) . . . . ?
C22 C23 C24 C25 0.9(3) . . . . ?
C23 C24 C25 C26 -0.6(3) . . . . ?
C24 C25 C26 C21 -1.1(3) . . . . ?
C22 C21 C26 C25 2.6(2) . . . . ?
C1 C21 C26 C25 175.02(15) . . . . ?
N1 C1 C31 C32 99.70(16) . . . . ?
C11 C1 C31 C32 -139.76(15) . . . . ?
C21 C1 C31 C32 -22.90(19) . . . . ?
N1 C1 C31 C36 -75.57(17) . . . . ?
C11 C1 C31 C36 44.97(18) . . . . ?
C21 C1 C31 C36 161.82(14) . . . . ?
C36 C31 C32 C33 -1.4(2) . . . . ?
C1 C31 C32 C33 -176.76(16) . . . . ?
C31 C32 C33 C34 -0.1(3) . . . . ?
C32 C33 C34 C35 0.5(3) . . . . ?
C33 C34 C35 C36 0.6(3) . . . . ?
C34 C35 C36 C31 -2.2(3) . . . . ?
C32 C31 C36 C35 2.6(3) . . . . ?
C1 C31 C36 C35 178.06(16) . . . . ?
C45 N4 C41 C42 1.4(4) . . . . ?
N4 C41 C42 C43 -1.3(4) . . . . ?
C41 C42 C43 C44 0.7(4) . . . . ?
C42 C43 C44 C45 -0.3(4) . . . . ?
C41 N4 C45 C44 -1.0(4) . . . . ?
C43 C44 C45 N4 0.5(4) . . . . ?
